data_4034249
loop_
_publ_author_name
'Kaasik, Mikk'
'Metsala, Andrus'
'Kaabel, Sandra'
'Kriis, Kadri'
'J\"arving, Ivar'
'Kanger, T\~onis'

_publ_section_title
;
 Halo-1,2,3-triazolium Salts as Halogen Bond Donors for the Activation of
 Imines in Dihydropyridinone Synthesis.
;
_journal_issue 7
_journal_name_full 'The Journal of organic chemistry'
_journal_page_first 4294
_journal_page_last 4303
_journal_paper_doi 10.1021/acs.joc.9b00248
_journal_volume 84
_journal_year 2019
_chemical_absolute_configuration ad
_chemical_formula_moiety 'C17 H16 I N4 O2, B F4'
_chemical_formula_sum 'C17 H16 B F4 I N4 O2'
_chemical_formula_weight 522.04
_space_group_crystal_system monoclinic
_space_group_IT_number 4
_space_group_name_Hall 'P 2yb'
_space_group_name_H-M_alt 'P 1 21 1'
_atom_sites_solution_hydrogens geom
_audit_creation_date 2018-10-01
_audit_creation_method
;
Olex2 1.2
(compiled 2018.05.29 svn.r3508 for OlexSys, GUI svn.r5506)
;
_cell_angle_alpha 90
_cell_angle_beta 93.965(2)
_cell_angle_gamma 90
_cell_formula_units_Z 4
_cell_length_a 6.54000(10)
_cell_length_b 19.8361(4)
_cell_length_c 15.2529(3)
_cell_measurement_reflns_used 11699
_cell_measurement_temperature 123.0
_cell_measurement_theta_max 67.1030
_cell_measurement_theta_min 2.8960
_cell_volume 1973.99(6)
_computing_cell_refinement 'CrysAlisPro 1.171.38.43 (Rigaku OD, 2015)'
_computing_data_collection
;
Rigaku CollectionStrategy through HKL-3000 program package
Minor, W., Cymborowski, M., Otwinowski, Z., Chruszcz, M. (2011) 
Acta Cryst. D62, 859-866
;
_computing_data_reduction 'CrysAlisPro 1.171.38.43 (Rigaku OD, 2015)'
_computing_molecular_graphics
;
Mercury CSD 3.10.1 (Macrae, C. F., et al. (2006). J. Appl. Cryst. 39, 453-457)
POV-Ray 3.7 (Persistence of Vision Pty. Ltd. (2004)) 
;
_computing_publication_material 'Olex2 (Dolomanov et al., 2009)'
_computing_structure_refinement 'ShelXL (Sheldrick, 2015)'
_computing_structure_solution 'ShelXT (Sheldrick, 2015)'
_diffrn_ambient_temperature 123.0
_diffrn_detector 'CCD plate'
_diffrn_measured_fraction_theta_full 0.994
_diffrn_measured_fraction_theta_max 0.994
_diffrn_measurement_details
;
List of Runs (angles in degrees, time in seconds):

  # Type    Start    End  Width  t~exp~   \w     \q     \k     \f   Frames
--------------------------------------------------------------------------
  1  \w   -179.00  -0.50   1.50   15.00    --  -90.00  60.00  36.00  119
  2  \w   -110.00  68.50   1.50   15.00    --  -21.00  60.00 -36.00  119
  3  \w   -179.00  -0.50   1.50   15.00    --  -90.00  30.00 -36.00  119
  4  \w   -179.00  -0.50   1.50   15.00    --  -90.00  60.00-108.00  119
  5  \w   -179.00  -0.50   1.50   15.00    --  -90.00   0.00  36.00  119
  6  \w   -179.00  -0.50   1.50   15.00    --  -90.00  60.00-180.00  119
  7  \w   -179.00  -0.50   1.50   15.00    --  -90.00  30.00  36.00  119
  8  \w   -179.00  -0.50   1.50   15.00    --  -90.00  30.00-108.00  119
  9  \w   -179.00  -0.50   1.50   15.00    --  -90.00  60.00 -36.00  119
 10  \w   -110.00  68.50   1.50   15.00    --  -21.00  30.00  36.00  119
 11  \w   -179.00 -99.50   1.50   15.00    --  -90.00  30.00 108.00   53
;
_diffrn_measurement_device 'Rigaku Compact HomeLab'
_diffrn_measurement_device_type 'Rigaku Saturn944+ (2x2 bin mode)'
_diffrn_measurement_method '\w scans'
_diffrn_orient_matrix_type 'CrysAlisPro convention (1999,Acta A55,543-557)'
_diffrn_orient_matrix_UB_11 -0.1882924000
_diffrn_orient_matrix_UB_12 -0.0336346000
_diffrn_orient_matrix_UB_13 -0.0480008000
_diffrn_orient_matrix_UB_21 0.0266093000
_diffrn_orient_matrix_UB_22 0.0447634000
_diffrn_orient_matrix_UB_23 -0.0809909000
_diffrn_orient_matrix_UB_31 0.1397655000
_diffrn_orient_matrix_UB_32 -0.0538547000
_diffrn_orient_matrix_UB_33 -0.0373139000
_diffrn_radiation_monochromator Confocal
_diffrn_radiation_probe x-ray
_diffrn_radiation_type CuK\a
_diffrn_radiation_wavelength 1.54184
_diffrn_reflns_av_R_equivalents 0.0599
_diffrn_reflns_av_unetI/netI 0.0378
_diffrn_reflns_Laue_measured_fraction_full 0.994
_diffrn_reflns_Laue_measured_fraction_max 0.994
_diffrn_reflns_limit_h_max 7
_diffrn_reflns_limit_h_min -7
_diffrn_reflns_limit_k_max 21
_diffrn_reflns_limit_k_min -23
_diffrn_reflns_limit_l_max 17
_diffrn_reflns_limit_l_min -18
_diffrn_reflns_number 26048
_diffrn_reflns_point_group_measured_fraction_full 0.860
_diffrn_reflns_point_group_measured_fraction_max 0.860
_diffrn_reflns_theta_full 67.383
_diffrn_reflns_theta_max 67.383
_diffrn_reflns_theta_min 2.904
_diffrn_source 'fine-focus sealed X-ray tube'
_diffrn_source_type 'Rigaku MicroMax-003'
_exptl_absorpt_coefficient_mu 13.287
_exptl_absorpt_correction_T_max 1.00000
_exptl_absorpt_correction_T_min 0.32320
_exptl_absorpt_correction_type multi-scan
_exptl_absorpt_process_details
;
CrysAlisPro 1.171.38.43 (Rigaku Oxford Diffraction, 2015)
Empirical absorption correction using spherical harmonics,
 implemented in SCALE3 ABSPACK scaling algorithm.
;
_exptl_crystal_colour colourless
_exptl_crystal_colour_primary colourless
_exptl_crystal_density_diffrn 1.757
_exptl_crystal_description block
_exptl_crystal_F_000 1024
_exptl_crystal_size_max 0.13
_exptl_crystal_size_mid 0.06
_exptl_crystal_size_min 0.03
_refine_diff_density_max 1.218
_refine_diff_density_min -1.678
_refine_diff_density_rms 0.114
_refine_ls_abs_structure_details
;
 Classical Flack method preferred over Parsons because s.u. lower.
;
_refine_ls_abs_structure_Flack -0.034(9)
_refine_ls_extinction_method none
_refine_ls_goodness_of_fit_ref 1.052
_refine_ls_hydrogen_treatment constr
_refine_ls_matrix_type full
_refine_ls_number_parameters 527
_refine_ls_number_reflns 6111
_refine_ls_number_restraints 1
_refine_ls_restrained_S_all 1.052
_refine_ls_R_factor_all 0.0496
_refine_ls_R_factor_gt 0.0473
_refine_ls_shift/su_max 0.000
_refine_ls_shift/su_mean 0.000
_refine_ls_structure_factor_coef Fsqd
_refine_ls_weighting_details 'w=1/[\s^2^(Fo^2^)+(0.0923P)^2^+1.3470P] where P=(Fo^2^+2Fc^2^)/3'
_refine_ls_weighting_scheme calc
_refine_ls_wR_factor_gt 0.1265
_refine_ls_wR_factor_ref 0.1305
_reflns_Friedel_coverage 0.677
_reflns_Friedel_fraction_full 0.717
_reflns_Friedel_fraction_max 0.717
_reflns_number_gt 5765
_reflns_number_total 6111
_reflns_threshold_expression 'I > 2\s(I)'
_cod_data_source_file jo9b00248_si_004.cif
_cod_data_source_block 8c
_cod_depositor_comments
;

2020-05-08
Z value and formula fixed to values more according to usual
chemical conventions.                 miguel
;
_cod_original_formula_sum 'C34 H32 B2 F8 I2 N8 O4'
_cod_original_formula_weight 1044.09
_cod_original_formula_moiety '2(C17 H16 I N4 O2), 2(B F4)'
_cod_original_formula_units_Z 2
_cod_database_code 4034249
_shelx_shelxl_version_number 2016/6
_chemical_oxdiff_formula 'C18 H16 N4 O5 F3 S1 I1'
_shelx_space_group_comment
;
The symmetry employed for this shelxl refinement is uniquely defined
by the following loop, which should always be used as a source of
symmetry information in preference to the above space-group names.
They are only intended as comments.
;
_shelx_estimated_absorpt_t_max 0.691
_shelx_estimated_absorpt_t_min 0.277
_reflns_odcompleteness_completeness 99.35
_reflns_odcompleteness_iscentric 1
_reflns_odcompleteness_theta 67.27
_olex2_refinement_description
;
1. Fixed Uiso
 At 1.2 times of:
  All C(H) groups
 At 1.5 times of:
  All C(H,H,H) groups
2.a Ternary CH refined with riding coordinates:
 C9B(H9B), C9A(H9A)
2.b Aromatic/amide H refined with riding coordinates:
 C14A(H14A), C16B(H16B), C8A(H8A), C8B(H8B), C17A(H17A), C7B(H7B), C15B(H15B),
 C7A(H7A), C13B(H13B), C15A(H15A), C17B(H17B), C16A(H16A), C4B(H4B), C13A(H13A),
  C14B(H14B), C5B(H5B), C5A(H5A), C4A(H4A)
2.c Idealised Me refined as rotating group:
 C11B(H11D,H11E,H11F), C10A(H10A,H10B,H10C), C10B(H10D,H10E,H10F), C11A(H11A,
 H11B,H11C)
;
_olex2_submission_special_instructions 'No special instructions were received'
_oxdiff_exptl_absorpt_empirical_details
;
Empirical correction (ABSPACK) includes:
- Absorption correction using spherical harmonics
- Frame scaling
- Detector area scaling
;
_oxdiff_exptl_absorpt_empirical_full_max 2.886
_oxdiff_exptl_absorpt_empirical_full_min 0.365

loop_
_space_group_symop_operation_xyz
'x, y, z'
'-x, y+1/2, -z'

loop_
_atom_site_label
_atom_site_type_symbol
_atom_site_fract_x
_atom_site_fract_y
_atom_site_fract_z
_atom_site_U_iso_or_equiv
_atom_site_adp_type
_atom_site_occupancy
_atom_site_site_symmetry_order
_atom_site_calc_flag
_atom_site_refinement_flags_posn
I1A I -0.34134(8) 0.61433(3) 0.95460(3) 0.03361(19) Uani 1 1 d .
I1B I 0.80683(7) 0.61003(3) 0.24376(3) 0.03121(18) Uani 1 1 d .
N3B N 0.3059(13) 0.6384(4) 0.3975(5) 0.0266(19) Uani 1 1 d .
F1B F 0.2270(9) 0.6195(5) 0.1732(4) 0.0531(18) Uani 1 1 d .
F2B F 0.2356(9) 0.6129(5) 0.0233(3) 0.0491(14) Uani 1 1 d .
F2A F 0.8702(9) 0.6059(4) 0.5863(4) 0.0557(16) Uani 1 1 d .
O2A O 0.0062(11) 0.2870(4) 0.7179(5) 0.0405(17) Uani 1 1 d .
F1A F 0.8508(11) 0.7189(4) 0.5714(6) 0.0608(19) Uani 1 1 d .
N1A N -0.0285(12) 0.6995(4) 0.8671(5) 0.0268(16) Uani 1 1 d .
N3A N 0.1389(12) 0.6378(4) 0.7889(5) 0.0260(16) Uani 1 1 d .
C1B C 0.5519(11) 0.6122(6) 0.3167(4) 0.0260(16) Uani 1 1 d .
F4A F 0.7389(11) 0.6681(5) 0.6924(4) 0.072(2) Uani 1 1 d .
F4B F 0.4143(10) 0.5398(4) 0.1098(5) 0.0566(18) Uani 1 1 d .
N1B N 0.4523(13) 0.5565(5) 0.3415(6) 0.0311(19) Uani 1 1 d .
O1A O 0.0826(13) 0.2770(4) 0.8579(5) 0.0468(19) Uani 1 1 d .
O1B O 0.4969(11) 0.9713(4) 0.2351(6) 0.0467(18) Uani 1 1 d .
C2B C 0.4584(14) 0.6655(5) 0.3530(6) 0.0239(19) Uani 1 1 d .
F3A F 0.5602(10) 0.6556(4) 0.5612(4) 0.0602(19) Uani 1 1 d .
C14A C 0.4093(16) 0.8244(6) 1.0097(7) 0.041(2) Uani 1 1 d .
H14A H 0.517253 0.806460 1.047606 0.049 Uiso 1 1 calc R
C16B C 0.8976(17) 0.4426(6) 0.4920(7) 0.041(2) Uani 1 1 d .
H16B H 0.970389 0.463001 0.541131 0.049 Uiso 1 1 calc R
O2B O 0.5623(16) 0.9842(4) 0.3744(6) 0.060(2) Uani 1 1 d .
N4A N 0.0374(12) 0.3100(4) 0.7921(6) 0.0331(18) Uani 1 1 d .
B1B B 0.2354(14) 0.5796(7) 0.1019(6) 0.032(3) Uani 1 1 d .
C3A C 0.0099(14) 0.5222(5) 0.8177(6) 0.0265(19) Uani 1 1 d .
C3B C 0.4858(15) 0.7394(5) 0.3439(7) 0.032(2) Uani 1 1 d .
C11B C 0.2688(16) 0.4505(6) 0.3112(8) 0.046(3) Uani 1 1 d .
H11D H 0.224388 0.446573 0.371048 0.070 Uiso 1 1 calc GR
H11E H 0.279161 0.405440 0.285507 0.070 Uiso 1 1 calc GR
H11F H 0.168685 0.477276 0.275343 0.070 Uiso 1 1 calc GR
C9B C 0.4764(16) 0.4848(5) 0.3138(7) 0.033(2) Uani 1 1 d .
H9B H 0.520061 0.485523 0.252268 0.039 Uiso 1 1 calc R
N2B N 0.3000(14) 0.5719(5) 0.3918(6) 0.033(2) Uani 1 1 d .
C8A C 0.0365(15) 0.4811(5) 0.8932(6) 0.031(2) Uani 1 1 d .
H8A H 0.050306 0.501156 0.949800 0.037 Uiso 1 1 calc R
C8B C 0.4707(13) 0.7664(5) 0.2600(6) 0.029(2) Uani 1 1 d .
H8B H 0.450785 0.737537 0.210416 0.035 Uiso 1 1 calc R
C12A C 0.0866(15) 0.8097(5) 0.9263(6) 0.032(2) Uani 1 1 d .
C2A C 0.0111(12) 0.5950(4) 0.8295(6) 0.0252(19) Uani 1 1 d .
N4B N 0.5248(12) 0.9487(4) 0.3103(7) 0.040(2) Uani 1 1 d .
C17A C 0.0998(16) 0.8754(5) 0.8962(6) 0.035(2) Uani 1 1 d .
H17A H -0.004789 0.893149 0.856427 0.042 Uiso 1 1 calc R
C7B C 0.4846(14) 0.8351(5) 0.2484(6) 0.034(2) Uani 1 1 d .
H7B H 0.475819 0.854405 0.191224 0.040 Uiso 1 1 calc R
C10A C 0.2915(14) 0.6232(7) 0.7248(7) 0.042(3) Uani 1 1 d .
H10A H 0.382636 0.587040 0.747518 0.063 Uiso 1 1 calc GR
H10B H 0.372170 0.663816 0.715290 0.063 Uiso 1 1 calc GR
H10C H 0.221079 0.608947 0.669101 0.063 Uiso 1 1 calc GR
N2A N 0.1178(13) 0.7014(4) 0.8110(5) 0.0288(17) Uani 1 1 d .
F3B F 0.0667(10) 0.5357(4) 0.0997(4) 0.0531(18) Uani 1 1 d .
C15B C 0.9431(18) 0.3768(6) 0.4684(8) 0.045(3) Uani 1 1 d .
H15B H 1.042437 0.351397 0.502679 0.054 Uiso 1 1 calc R
C7A C 0.0426(14) 0.4114(5) 0.8850(6) 0.030(2) Uani 1 1 d .
H7A H 0.059029 0.383372 0.935478 0.036 Uiso 1 1 calc R
C13B C 0.6981(17) 0.3848(5) 0.3452(8) 0.042(3) Uani 1 1 d .
H13B H 0.633642 0.365433 0.293421 0.051 Uiso 1 1 calc R
C6A C 0.0241(13) 0.3842(5) 0.8020(6) 0.0285(19) Uani 1 1 d .
C15A C 0.4207(17) 0.8902(6) 0.9800(7) 0.043(3) Uani 1 1 d .
H15A H 0.534662 0.917720 0.998246 0.052 Uiso 1 1 calc R
C17B C 0.7445(15) 0.4789(5) 0.4434(6) 0.035(2) Uani 1 1 d .
H17B H 0.709506 0.523207 0.460603 0.043 Uiso 1 1 calc R
C16A C 0.2664(16) 0.9151(5) 0.9242(7) 0.039(2) Uani 1 1 d .
H16A H 0.273296 0.960315 0.904239 0.047 Uiso 1 1 calc R
C4B C 0.5154(15) 0.7804(5) 0.4170(6) 0.033(2) Uani 1 1 d .
H4B H 0.527564 0.761319 0.474209 0.039 Uiso 1 1 calc R
C10B C 0.1529(15) 0.6701(6) 0.4501(7) 0.040(3) Uani 1 1 d .
H10D H 0.221196 0.689130 0.503757 0.061 Uiso 1 1 calc GR
H10E H 0.052602 0.636281 0.465837 0.061 Uiso 1 1 calc GR
H10F H 0.082856 0.706147 0.415889 0.061 Uiso 1 1 calc GR
C13A C 0.2421(15) 0.7846(5) 0.9845(6) 0.035(2) Uani 1 1 d .
H13A H 0.233031 0.740064 1.006791 0.041 Uiso 1 1 calc R
C14B C 0.8425(18) 0.3489(6) 0.3947(8) 0.048(3) Uani 1 1 d .
H14B H 0.873872 0.304076 0.378148 0.058 Uiso 1 1 calc R
C5B C 0.5271(15) 0.8499(5) 0.4061(7) 0.036(2) Uani 1 1 d .
H5B H 0.545381 0.878894 0.455601 0.043 Uiso 1 1 calc R
C6B C 0.5118(13) 0.8755(5) 0.3231(6) 0.031(2) Uani 1 1 d .
C11A C -0.2611(16) 0.7941(6) 0.8369(8) 0.041(2) Uani 1 1 d .
H11A H -0.201432 0.802832 0.780816 0.062 Uiso 1 1 calc GR
H11B H -0.313023 0.836407 0.860111 0.062 Uiso 1 1 calc GR
H11C H -0.374089 0.761869 0.827812 0.062 Uiso 1 1 calc GR
C12B C 0.6454(15) 0.4495(5) 0.3704(6) 0.033(2) Uani 1 1 d .
C5A C -0.0094(13) 0.4234(5) 0.7258(6) 0.0289(19) Uani 1 1 d .
H5A H -0.028793 0.402737 0.669640 0.035 Uiso 1 1 calc R
C4A C -0.0136(13) 0.4923(5) 0.7345(6) 0.0276(19) Uani 1 1 d .
H4A H -0.032512 0.519929 0.683646 0.033 Uiso 1 1 calc R
C9A C -0.0984(16) 0.7652(5) 0.9019(6) 0.032(2) Uani 1 1 d .
H9A H -0.165887 0.755335 0.957329 0.039 Uiso 1 1 calc R
C1A C -0.0991(15) 0.6356(5) 0.8797(7) 0.035(2) Uani 1 1 d .
B1A B 0.7518(16) 0.6639(7) 0.6041(6) 0.033(3) Uani 1 1 d .

loop_
_atom_site_aniso_label
_atom_site_aniso_U_11
_atom_site_aniso_U_22
_atom_site_aniso_U_33
_atom_site_aniso_U_23
_atom_site_aniso_U_13
_atom_site_aniso_U_12
I1A 0.0361(3) 0.0326(4) 0.0342(3) -0.0018(3) 0.0174(2) -0.0027(3)
I1B 0.0314(3) 0.0325(3) 0.0311(3) 0.0003(3) 0.0126(2) 0.0020(3)
N3B 0.028(4) 0.022(4) 0.031(5) -0.005(3) 0.009(3) -0.001(3)
F1B 0.046(3) 0.069(5) 0.045(3) -0.024(4) 0.005(2) 0.004(4)
F2B 0.055(3) 0.054(4) 0.038(3) 0.006(4) 0.006(2) -0.008(4)
F2A 0.063(4) 0.047(4) 0.060(4) 0.008(4) 0.017(3) 0.012(4)
O2A 0.042(4) 0.031(4) 0.049(4) -0.009(3) 0.003(3) -0.001(3)
F1A 0.058(4) 0.043(4) 0.084(5) 0.000(4) 0.027(4) -0.010(3)
N1A 0.031(4) 0.023(4) 0.026(4) -0.004(3) 0.007(3) 0.002(3)
N3A 0.030(4) 0.021(4) 0.028(4) 0.005(3) 0.009(3) -0.004(3)
C1B 0.028(4) 0.037(5) 0.013(3) 0.002(4) 0.005(3) -0.003(5)
F4A 0.051(4) 0.122(7) 0.044(4) 0.007(4) 0.006(3) -0.007(4)
F4B 0.048(4) 0.069(5) 0.053(4) -0.008(3) 0.003(3) 0.025(3)
N1B 0.031(4) 0.033(5) 0.030(4) -0.006(4) 0.008(3) -0.002(4)
O1A 0.068(5) 0.025(4) 0.050(4) 0.007(3) 0.022(4) 0.003(4)
O1B 0.042(4) 0.033(4) 0.066(5) 0.018(4) 0.008(4) -0.002(3)
C2B 0.033(5) 0.019(5) 0.021(4) -0.001(4) 0.008(4) 0.001(4)
F3A 0.046(4) 0.078(5) 0.054(4) 0.019(4) -0.010(3) -0.012(3)
C14A 0.042(6) 0.041(7) 0.039(5) -0.007(5) 0.006(5) -0.004(5)
C16B 0.052(6) 0.040(6) 0.031(5) 0.011(4) 0.004(4) -0.003(5)
O2B 0.094(7) 0.027(4) 0.063(5) -0.004(4) 0.034(5) -0.014(4)
N4A 0.037(4) 0.023(4) 0.040(4) -0.003(4) 0.008(3) -0.004(3)
B1B 0.026(6) 0.045(7) 0.027(6) -0.003(4) 0.015(5) 0.001(4)
C3A 0.030(5) 0.019(5) 0.031(5) 0.001(4) 0.005(4) -0.002(4)
C3B 0.028(5) 0.027(5) 0.041(6) 0.002(4) 0.012(4) -0.002(4)
C11B 0.047(6) 0.028(6) 0.064(7) -0.004(5) 0.002(5) -0.005(5)
C9B 0.040(5) 0.023(5) 0.034(5) 0.001(4) 0.004(4) 0.000(4)
N2B 0.036(4) 0.033(6) 0.030(5) 0.006(3) 0.010(4) -0.002(4)
C8A 0.045(5) 0.025(5) 0.024(4) 0.003(4) 0.010(4) 0.000(4)
C8B 0.030(5) 0.028(5) 0.031(5) 0.003(4) 0.009(4) -0.001(4)
C12A 0.043(5) 0.023(5) 0.031(5) -0.001(4) 0.015(4) -0.002(4)
C2A 0.021(4) 0.023(5) 0.032(4) 0.004(4) 0.005(3) -0.002(3)
N4B 0.034(4) 0.022(4) 0.065(6) 0.003(4) 0.020(4) -0.003(3)
C17A 0.046(5) 0.025(5) 0.034(5) 0.004(4) 0.013(4) 0.002(4)
C7B 0.034(5) 0.034(6) 0.034(5) 0.005(4) 0.011(4) 0.001(4)
C10A 0.025(4) 0.065(9) 0.038(5) 0.016(6) 0.017(4) -0.002(5)
N2A 0.037(4) 0.017(4) 0.033(4) -0.001(3) 0.007(3) -0.002(3)
F3B 0.055(4) 0.061(5) 0.045(4) -0.007(3) 0.017(3) -0.025(3)
C15B 0.046(6) 0.041(7) 0.049(6) 0.013(5) 0.007(5) 0.013(5)
C7A 0.036(5) 0.022(5) 0.033(5) 0.004(4) 0.009(4) -0.003(4)
C13B 0.044(6) 0.031(6) 0.052(6) -0.005(5) -0.001(5) 0.002(5)
C6A 0.030(4) 0.021(5) 0.036(5) 0.002(4) 0.010(4) -0.002(4)
C15A 0.048(6) 0.038(6) 0.046(6) -0.013(5) 0.014(5) -0.010(5)
C17B 0.048(6) 0.028(5) 0.032(5) -0.001(4) 0.013(4) 0.001(4)
C16A 0.052(6) 0.021(5) 0.046(5) -0.005(4) 0.014(5) -0.005(4)
C4B 0.042(5) 0.030(5) 0.027(4) 0.001(4) 0.004(4) 0.000(4)
C10B 0.038(5) 0.054(8) 0.032(5) -0.002(5) 0.019(4) 0.002(5)
C13A 0.047(6) 0.025(5) 0.033(5) 0.001(4) 0.012(4) 0.000(4)
C14B 0.055(7) 0.029(6) 0.062(7) 0.006(5) 0.011(5) 0.010(5)
C5B 0.039(5) 0.020(5) 0.050(6) -0.010(4) 0.007(4) 0.003(4)
C6B 0.026(4) 0.026(5) 0.043(5) 0.006(4) 0.010(4) 0.001(4)
C11A 0.044(6) 0.029(6) 0.052(6) -0.004(5) 0.013(5) 0.005(4)
C12B 0.038(5) 0.028(5) 0.033(5) 0.005(4) 0.012(4) -0.001(4)
C5A 0.027(4) 0.030(5) 0.032(5) -0.005(4) 0.010(4) -0.003(4)
C4A 0.032(5) 0.024(5) 0.027(4) -0.001(4) 0.006(4) -0.001(4)
C9A 0.040(5) 0.027(5) 0.032(5) -0.006(4) 0.016(4) 0.005(4)
C1A 0.028(5) 0.041(6) 0.037(5) 0.013(4) 0.014(4) 0.000(4)
B1A 0.033(6) 0.044(8) 0.023(5) 0.000(4) 0.011(4) 0.003(5)

loop_
_atom_type_symbol
_atom_type_description
_atom_type_scat_dispersion_real
_atom_type_scat_dispersion_imag
_atom_type_scat_source
C C 0.0181 0.0091 'International Tables Vol C Tables 4.2.6.8 and 6.1.1.4'
H H 0.0000 0.0000 'International Tables Vol C Tables 4.2.6.8 and 6.1.1.4'
B B 0.0090 0.0039 'International Tables Vol C Tables 4.2.6.8 and 6.1.1.4'
F F 0.0727 0.0534 'International Tables Vol C Tables 4.2.6.8 and 6.1.1.4'
I I -0.3257 6.8362 'International Tables Vol C Tables 4.2.6.8 and 6.1.1.4'
N N 0.0311 0.0180 'International Tables Vol C Tables 4.2.6.8 and 6.1.1.4'
O O 0.0492 0.0322 'International Tables Vol C Tables 4.2.6.8 and 6.1.1.4'

loop_
_geom_angle_atom_site_label_1
_geom_angle_atom_site_label_2
_geom_angle_atom_site_label_3
_geom_angle
C2B N3B C10B 131.0(10)
N2B N3B C2B 112.5(10)
N2B N3B C10B 116.5(10)
N2A N1A C9A 117.3(8)
N2A N1A C1A 112.5(8)
C1A N1A C9A 130.1(8)
C2A N3A C10A 129.8(8)
N2A N3A C2A 113.6(8)
N2A N3A C10A 116.5(8)
N1B C1B I1B 123.8(8)
N1B C1B C2B 106.5(7)
C2B C1B I1B 129.7(8)
C1B N1B C9B 129.6(9)
N2B N1B C1B 111.5(9)
N2B N1B C9B 118.5(9)
N3B C2B C1B 105.2(9)
N3B C2B C3B 122.5(9)
C1B C2B C3B 132.0(9)
C15A C14A H14A 119.8
C13A C14A H14A 119.8
C13A C14A C15A 120.4(10)
C15B C16B H16B 119.9
C15B C16B C17B 120.1(10)
C17B C16B H16B 119.9
O2A N4A C6A 117.1(8)
O1A N4A O2A 125.3(8)
O1A N4A C6A 117.5(8)
F1B B1B F2B 115.2(12)
F1B B1B F4B 109.8(8)
F1B B1B F3B 107.9(7)
F2B B1B F4B 107.1(8)
F2B B1B F3B 109.1(8)
F3B B1B F4B 107.5(11)
C8A C3A C2A 118.3(8)
C4A C3A C8A 119.7(9)
C4A C3A C2A 122.0(8)
C8B C3B C2B 117.9(9)
C4B C3B C2B 121.1(9)
C4B C3B C8B 120.9(10)
H11D C11B H11E 109.5
H11D C11B H11F 109.5
H11E C11B H11F 109.5
C9B C11B H11D 109.5
C9B C11B H11E 109.5
C9B C11B H11F 109.5
N1B C9B C11B 108.8(9)
N1B C9B H9B 107.1
N1B C9B C12B 111.4(8)
C11B C9B H9B 107.1
C11B C9B C12B 114.9(9)
C12B C9B H9B 107.1
N3B N2B N1B 104.3(10)
C3A C8A H8A 119.8
C7A C8A C3A 120.3(9)
C7A C8A H8A 119.8
C3B C8B H8B 120.0
C7B C8B C3B 120.0(9)
C7B C8B H8B 120.0
C17A C12A C13A 119.1(9)
C17A C12A C9A 122.1(9)
C13A C12A C9A 118.7(9)
N3A C2A C3A 124.0(8)
C1A C2A N3A 104.5(8)
C1A C2A C3A 131.5(9)
O1B N4B C6B 118.5(9)
O2B N4B O1B 123.0(9)
O2B N4B C6B 118.4(9)
C12A C17A H17A 120.1
C12A C17A C16A 119.8(10)
C16A C17A H17A 120.1
C8B C7B H7B 121.0
C8B C7B C6B 118.0(9)
C6B C7B H7B 121.0
N3A C10A H10A 109.5
N3A C10A H10B 109.5
N3A C10A H10C 109.5
H10A C10A H10B 109.5
H10A C10A H10C 109.5
H10B C10A H10C 109.5
N3A N2A N1A 103.4(7)
C16B C15B H15B 120.3
C14B C15B C16B 119.3(10)
C14B C15B H15B 120.3
C8A C7A H7A 120.9
C6A C7A C8A 118.2(9)
C6A C7A H7A 120.9
C14B C13B H13B 119.9
C14B C13B C12B 120.2(10)
C12B C13B H13B 119.9
C7A C6A N4A 118.9(8)
C7A C6A C5A 123.0(9)
C5A C6A N4A 118.2(8)
C14A C15A H15A 120.3
C16A C15A C14A 119.3(10)
C16A C15A H15A 120.3
C16B C17B H17B 120.4
C12B C17B C16B 119.3(10)
C12B C17B H17B 120.4
C17A C16A H16A 119.4
C15A C16A C17A 121.2(10)
C15A C16A H16A 119.4
C3B C4B H4B 120.2
C3B C4B C5B 119.6(9)
C5B C4B H4B 120.2
N3B C10B H10D 109.5
N3B C10B H10E 109.5
N3B C10B H10F 109.5
H10D C10B H10E 109.5
H10D C10B H10F 109.5
H10E C10B H10F 109.5
C14A C13A C12A 120.1(10)
C14A C13A H13A 119.9
C12A C13A H13A 119.9
C15B C14B H14B 119.6
C13B C14B C15B 120.9(11)
C13B C14B H14B 119.6
C4B C5B H5B 120.7
C6B C5B C4B 118.7(9)
C6B C5B H5B 120.7
C7B C6B N4B 117.7(9)
C5B C6B N4B 119.5(9)
C5B C6B C7B 122.9(9)
H11A C11A H11B 109.5
H11A C11A H11C 109.5
H11B C11A H11C 109.5
C9A C11A H11A 109.5
C9A C11A H11B 109.5
C9A C11A H11C 109.5
C13B C12B C9B 116.9(9)
C17B C12B C9B 123.0(9)
C17B C12B C13B 120.1(9)
C6A C5A H5A 120.8
C4A C5A C6A 118.3(9)
C4A C5A H5A 120.8
C3A C4A H4A 119.8
C5A C4A C3A 120.4(9)
C5A C4A H4A 119.8
N1A C9A C12A 109.7(8)
N1A C9A C11A 108.5(8)
N1A C9A H9A 107.2
C12A C9A H9A 107.2
C11A C9A C12A 116.7(9)
C11A C9A H9A 107.2
N1A C1A I1A 123.3(8)
C2A C1A I1A 130.6(8)
C2A C1A N1A 105.9(8)
F1A B1A F2A 107.2(8)
F1A B1A F3A 110.8(9)
F4A B1A F2A 108.2(9)
F4A B1A F1A 111.9(10)
F4A B1A F3A 111.1(8)
F3A B1A F2A 107.5(10)

loop_
_geom_bond_atom_site_label_1
_geom_bond_atom_site_label_2
_geom_bond_distance
I1A C1A 2.060(10)
I1B C1B 2.068(7)
N3B C2B 1.356(13)
N3B N2B 1.322(11)
N3B C10B 1.467(13)
F1B B1B 1.350(13)
F2B B1B 1.368(13)
F2A B1A 1.422(15)
O2A N4A 1.225(11)
F1A B1A 1.381(15)
N1A N2A 1.326(11)
N1A C9A 1.490(12)
N1A C1A 1.367(13)
N3A C2A 1.369(11)
N3A C10A 1.473(12)
N3A N2A 1.315(10)
C1B N1B 1.350(14)
C1B C2B 1.359(14)
F4A B1A 1.356(12)
F4B B1B 1.409(13)
N1B C9B 1.494(14)
N1B N2B 1.334(13)
O1A N4A 1.216(11)
O1B N4B 1.233(12)
C2B C3B 1.483(14)
F3A B1A 1.383(12)
C14A H14A 0.9500
C14A C15A 1.385(16)
C14A C13A 1.381(15)
C16B H16B 0.9500
C16B C15B 1.392(17)
C16B C17B 1.403(14)
O2B N4B 1.217(12)
N4A C6A 1.483(12)
B1B F3B 1.405(13)
C3A C8A 1.411(13)
C3A C2A 1.455(13)
C3A C4A 1.400(13)
C3B C8B 1.385(13)
C3B C4B 1.384(14)
C11B H11D 0.9800
C11B H11E 0.9800
C11B H11F 0.9800
C11B C9B 1.517(15)
C9B H9B 1.0000
C9B C12B 1.525(13)
C8A H8A 0.9500
C8A C7A 1.387(14)
C8B H8B 0.9500
C8B C7B 1.379(14)
C12A C17A 1.386(14)
C12A C13A 1.395(14)
C12A C9A 1.523(14)
C2A C1A 1.354(14)
N4B C6B 1.467(12)
C17A H17A 0.9500
C17A C16A 1.387(14)
C7B H7B 0.9500
C7B C6B 1.394(14)
C10A H10A 0.9800
C10A H10B 0.9800
C10A H10C 0.9800
C15B H15B 0.9500
C15B C14B 1.378(18)
C7A H7A 0.9500
C7A C6A 1.374(13)
C13B H13B 0.9500
C13B C14B 1.368(15)
C13B C12B 1.390(15)
C6A C5A 1.403(13)
C15A H15A 0.9500
C15A C16A 1.367(16)
C17B H17B 0.9500
C17B C12B 1.379(14)
C16A H16A 0.9500
C4B H4B 0.9500
C4B C5B 1.391(14)
C10B H10D 0.9800
C10B H10E 0.9800
C10B H10F 0.9800
C13A H13A 0.9500
C14B H14B 0.9500
C5B H5B 0.9500
C5B C6B 1.361(14)
C11A H11A 0.9800
C11A H11B 0.9800
C11A H11C 0.9800
C11A C9A 1.516(15)
C5A H5A 0.9500
C5A C4A 1.375(13)
C4A H4A 0.9500
C9A H9A 1.0000
